data_7158069
loop_
_publ_author_name
'Das, Sarasija'
'Choudhury, Anwesha'
'Mandal, Arnab'
'Kumar, Chandan'
'Ranjan Sahoo, Smruti'
'Bedi, Anjan'
'Shekhar Karmakar, Himadri'
'Gopal Ghosh, Nani'
'Dey, Somnath'
'Krishnan Iyer, Parameswar'
'Bhattacharyya, Sayan'
'Zade, Sanjio S.'

_publ_section_title
;
 An unconventional route to an ambipolar azaheterocycle and its <i>in
 situ</i> generated radical anion.
;
_journal_issue 23
_journal_name_full 'Organic &amp; biomolecular chemistry'
_journal_page_first 5114
_journal_page_last 5120
_journal_paper_doi 10.1039/d1ob00826a
_journal_volume 19
_journal_year 2021
_chemical_formula_moiety 'C24 H13 Br N2 O'
_chemical_formula_sum 'C24 H13 Br N2 O'
_chemical_formula_weight 425.27
_space_group_crystal_system monoclinic
_space_group_IT_number 14
_space_group_name_Hall '-P 2yn'
_space_group_name_H-M_alt 'P 1 21/n 1'
_atom_sites_solution_hydrogens geom
_atom_sites_solution_primary dual
_audit_creation_date 2019-04-05
_audit_creation_method
;
Olex2 1.2
(compiled 2018.05.29 svn.r3508 for OlexSys, GUI svn.r5506)
;
_audit_update_record
;
2019-08-12 deposited with the CCDC.	2021-05-05 downloaded from the CCDC.
;
_cell_angle_alpha 90
_cell_angle_beta 93.99(2)
_cell_angle_gamma 90
_cell_formula_units_Z 4
_cell_length_a 9.495(4)
_cell_length_b 15.107(7)
_cell_length_c 12.403(6)
_cell_measurement_reflns_used 4360
_cell_measurement_temperature 296(2)
_cell_measurement_theta_max 35.7220
_cell_measurement_theta_min 2.6300
_cell_volume 1774.8(14)
_computing_molecular_graphics 'Olex2 (Dolomanov et al., 2009)'
_computing_publication_material 'Olex2 (Dolomanov et al., 2009)'
_computing_structure_refinement 'ShelXL (Sheldrick, 2015)'
_computing_structure_solution 'ShelXT (Sheldrick, 2015)'
_diffrn_ambient_temperature 296.15
_diffrn_measured_fraction_theta_full 0.999
_diffrn_measured_fraction_theta_max 0.993
_diffrn_measurement_device_type 'Bruker APEX2'
_diffrn_radiation_type MoK\a
_diffrn_radiation_wavelength 0.71073
_diffrn_reflns_av_R_equivalents 0.0982
_diffrn_reflns_av_unetI/netI 0.0960
_diffrn_reflns_Laue_measured_fraction_full 0.999
_diffrn_reflns_Laue_measured_fraction_max 0.993
_diffrn_reflns_limit_h_max 11
_diffrn_reflns_limit_h_min -12
_diffrn_reflns_limit_k_max 19
_diffrn_reflns_limit_k_min -19
_diffrn_reflns_limit_l_max 16
_diffrn_reflns_limit_l_min -16
_diffrn_reflns_number 16317
_diffrn_reflns_point_group_measured_fraction_full 0.999
_diffrn_reflns_point_group_measured_fraction_max 0.993
_diffrn_reflns_theta_full 25.242
_diffrn_reflns_theta_max 27.636
_diffrn_reflns_theta_min 2.538
_exptl_absorpt_coefficient_mu 2.334
_exptl_crystal_colour 'dull bluish green'
_exptl_crystal_colour_lustre dull
_exptl_crystal_colour_modifier bluish
_exptl_crystal_colour_primary green
_exptl_crystal_density_diffrn 1.592
_exptl_crystal_description block
_exptl_crystal_F_000 856
_exptl_crystal_size_max 0.2
_exptl_crystal_size_mid 0.1
_exptl_crystal_size_min 0.08
_refine_diff_density_max 0.336
_refine_diff_density_min -0.552
_refine_diff_density_rms 0.073
_refine_ls_extinction_method none
_refine_ls_goodness_of_fit_ref 0.971
_refine_ls_hydrogen_treatment constr
_refine_ls_matrix_type full
_refine_ls_number_parameters 253
_refine_ls_number_reflns 4106
_refine_ls_number_restraints 0
_refine_ls_restrained_S_all 0.971
_refine_ls_R_factor_all 0.1261
_refine_ls_R_factor_gt 0.0488
_refine_ls_shift/su_max 0.000
_refine_ls_shift/su_mean 0.000
_refine_ls_structure_factor_coef Fsqd
_refine_ls_weighting_details 'w=1/[\s^2^(Fo^2^)+(0.0446P)^2^] where P=(Fo^2^+2Fc^2^)/3'
_refine_ls_weighting_scheme calc
_refine_ls_wR_factor_gt 0.0951
_refine_ls_wR_factor_ref 0.1207
_reflns_Friedel_coverage 0.000
_reflns_number_gt 2107
_reflns_number_total 4106
_reflns_threshold_expression 'I > 2\s(I)'
_cod_data_source_file d1ob00826a2.cif
_cod_data_source_block ttt
_cod_depositor_comments 'Adding full bibliography for 7158069--7158070.cif.'
_cod_original_cell_volume 1774.8(13)
_cod_database_code 7158069
_shelx_shelxl_version_number 2016/6
_shelx_space_group_comment
;
The symmetry employed for this shelxl refinement is uniquely defined
by the following loop, which should always be used as a source of
symmetry information in preference to the above space-group names.
They are only intended as comments.
;
_shelx_estimated_absorpt_t_max 1.00000
_shelx_estimated_absorpt_t_min 0.49489
_olex2_refinement_description
;
1. Fixed Uiso
 At 1.2 times of:
  All C(H) groups
2.a Aromatic/amide H refined with riding coordinates:
 C00G(H00G), C00H(H00H), C00I(H00I), C00J(H00J), C00K(H00K), C00L(H00L),
 C00M(H00M), C00N(H00N), C00O(H00O), C00P(H00P), C00Q(H00Q), C00R(H00R),
 C00S(H00S)
;
_olex2_submission_special_instructions 'No special instructions were received'

loop_
_space_group_symop_operation_xyz
'x, y, z'
'-x+1/2, y+1/2, -z+1/2'
'-x, -y, -z'
'x-1/2, -y-1/2, z-1/2'

loop_
_atom_site_label
_atom_site_type_symbol
_atom_site_fract_x
_atom_site_fract_y
_atom_site_fract_z
_atom_site_U_iso_or_equiv
_atom_site_adp_type
_atom_site_occupancy
_atom_site_site_symmetry_order
_atom_site_calc_flag
_atom_site_refinement_flags_posn
_atom_site_refinement_flags_adp
_atom_site_refinement_flags_occupancy
_atom_site_disorder_assembly
_atom_site_disorder_group
Br01 Br 0.22331(5) 0.71369(3) 0.73209(4) 0.0636(2) Uani 1 1 d . . . . .
O002 O 0.5968(3) 0.38850(18) 0.6521(2) 0.0556(8) Uani 1 1 d . . . . .
N003 N 0.2396(3) 0.44899(19) 0.4565(2) 0.0351(7) Uani 1 1 d . . . . .
N004 N 0.1099(3) 0.61373(19) 0.5086(3) 0.0413(8) Uani 1 1 d . . . . .
C005 C 0.2880(4) 0.4998(2) 0.5413(3) 0.0334(8) Uani 1 1 d . . . . .
C006 C 0.2184(4) 0.5814(2) 0.5651(3) 0.0364(9) Uani 1 1 d . . . . .
C007 C 0.2938(4) 0.3615(2) 0.4540(3) 0.0378(9) Uani 1 1 d . . . . .
C008 C 0.0727(4) 0.5671(2) 0.4138(3) 0.0388(9) Uani 1 1 d . . . . .
C009 C 0.3976(4) 0.4824(2) 0.6164(3) 0.0369(9) Uani 1 1 d . . . . .
C00A C 0.1383(4) 0.4884(2) 0.3824(3) 0.0357(9) Uani 1 1 d . . . . .
C00B C 0.4827(4) 0.4060(2) 0.6034(3) 0.0402(9) Uani 1 1 d . . . . .
C00C C 0.4159(4) 0.3426(2) 0.5213(3) 0.0386(9) Uani 1 1 d . . . . .
C00D C 0.2924(4) 0.6143(2) 0.6617(3) 0.0415(10) Uani 1 1 d . . . . .
C00E C 0.4013(4) 0.5594(2) 0.6931(3) 0.0401(9) Uani 1 1 d . . . . .
C00F C 0.5054(4) 0.5723(3) 0.7847(3) 0.0442(10) Uani 1 1 d . . . . .
C00G C 0.2254(5) 0.2938(3) 0.3952(3) 0.0496(11) Uani 1 1 d . . . . .
H00G H 0.139724 0.304834 0.356571 0.059 Uiso 1 1 calc R . . . .
C00H C 0.4724(5) 0.2575(3) 0.5182(3) 0.0509(11) Uani 1 1 d . . . . .
H00H H 0.554876 0.244489 0.560043 0.061 Uiso 1 1 calc R . . . .
C00I C -0.0366(4) 0.6029(3) 0.3453(3) 0.0454(10) Uani 1 1 d . . . . .
H00I H -0.083353 0.653336 0.366847 0.055 Uiso 1 1 calc R . . . .
C00J C 0.1055(4) 0.4546(3) 0.2788(3) 0.0475(10) Uani 1 1 d . . . . .
H00J H 0.155242 0.406586 0.253909 0.057 Uiso 1 1 calc R . . . .
C00K C 0.5552(4) 0.6572(3) 0.8101(3) 0.0538(11) Uani 1 1 d . . . . .
H00K H 0.523746 0.704808 0.767362 0.065 Uiso 1 1 calc R . . . .
C00L C -0.0754(5) 0.5656(3) 0.2483(3) 0.0536(11) Uani 1 1 d . . . . .
H00L H -0.150875 0.588360 0.205215 0.064 Uiso 1 1 calc R . . . .
C00M C 0.4084(5) 0.1925(3) 0.4545(4) 0.0579(12) Uani 1 1 d . . . . .
H00M H 0.448504 0.136486 0.452087 0.070 Uiso 1 1 calc R . . . .
C00N C 0.5542(5) 0.5017(3) 0.8488(3) 0.0550(11) Uani 1 1 d . . . . .
H00N H 0.523424 0.444402 0.832969 0.066 Uiso 1 1 calc R . . . .
C00O C 0.2836(5) 0.2112(3) 0.3939(3) 0.0601(12) Uani 1 1 d . . . . .
H00O H 0.239042 0.166927 0.352023 0.072 Uiso 1 1 calc R . . . .
C00P C -0.0010(5) 0.4929(3) 0.2141(3) 0.0566(12) Uani 1 1 d . . . . .
H00P H -0.023811 0.469555 0.145742 0.068 Uiso 1 1 calc R . . . .
C00Q C 0.6496(5) 0.6715(4) 0.8969(4) 0.0731(15) Uani 1 1 d . . . . .
H00Q H 0.681664 0.728573 0.912592 0.088 Uiso 1 1 calc R . . . .
C00R C 0.6500(5) 0.5180(4) 0.9371(4) 0.0706(14) Uani 1 1 d . . . . .
H00R H 0.682413 0.471039 0.980626 0.085 Uiso 1 1 calc R . . . .
C00S C 0.6971(5) 0.6022(4) 0.9608(4) 0.0785(16) Uani 1 1 d . . . . .
H00S H 0.760918 0.612147 1.019875 0.094 Uiso 1 1 calc R . . . .

loop_
_atom_site_aniso_label
_atom_site_aniso_U_11
_atom_site_aniso_U_22
_atom_site_aniso_U_33
_atom_site_aniso_U_23
_atom_site_aniso_U_13
_atom_site_aniso_U_12
Br01 0.0530(3) 0.0550(3) 0.0819(4) -0.0281(3) -0.0020(2) 0.0039(2)
O002 0.0366(16) 0.0613(18) 0.067(2) -0.0038(16) -0.0078(15) 0.0075(14)
N003 0.0351(17) 0.0343(17) 0.0357(18) -0.0026(15) 0.0022(15) -0.0030(14)
N004 0.043(2) 0.0371(17) 0.0438(19) 0.0022(16) 0.0045(17) -0.0044(15)
C005 0.033(2) 0.0330(19) 0.035(2) 0.0010(18) 0.0067(17) 0.0004(17)
C006 0.034(2) 0.034(2) 0.041(2) 0.0040(18) 0.0026(19) -0.0010(17)
C007 0.039(2) 0.038(2) 0.036(2) -0.0011(18) 0.0053(18) 0.0007(18)
C008 0.037(2) 0.041(2) 0.038(2) 0.0056(19) 0.0022(19) -0.0040(19)
C009 0.034(2) 0.038(2) 0.039(2) -0.0011(18) 0.0039(18) -0.0010(18)
C00A 0.028(2) 0.038(2) 0.041(2) 0.0037(19) 0.0014(18) -0.0061(17)
C00B 0.035(2) 0.045(2) 0.042(2) 0.004(2) 0.0074(19) -0.0018(19)
C00C 0.036(2) 0.040(2) 0.040(2) 0.0005(19) 0.0088(18) 0.0019(18)
C00D 0.042(2) 0.037(2) 0.046(2) -0.0059(19) 0.004(2) -0.0019(19)
C00E 0.037(2) 0.041(2) 0.042(2) -0.0011(19) 0.0031(19) -0.0037(19)
C00F 0.036(2) 0.056(3) 0.041(2) -0.009(2) 0.0056(19) -0.001(2)
C00G 0.055(3) 0.043(2) 0.050(3) -0.004(2) -0.001(2) -0.006(2)
C00H 0.051(3) 0.047(2) 0.055(3) 0.002(2) 0.004(2) 0.010(2)
C00I 0.041(2) 0.047(2) 0.048(3) 0.014(2) 0.003(2) 0.0052(19)
C00J 0.054(3) 0.049(2) 0.039(2) 0.002(2) 0.002(2) -0.003(2)
C00K 0.042(2) 0.058(3) 0.061(3) -0.017(2) -0.004(2) 0.001(2)
C00L 0.055(3) 0.060(3) 0.044(3) 0.012(2) -0.008(2) 0.002(2)
C00M 0.074(3) 0.041(2) 0.060(3) -0.003(2) 0.008(3) 0.009(2)
C00N 0.054(3) 0.063(3) 0.048(3) -0.003(2) 0.003(2) 0.002(2)
C00O 0.076(3) 0.045(3) 0.058(3) -0.012(2) -0.002(3) -0.004(2)
C00P 0.068(3) 0.068(3) 0.033(2) 0.004(2) -0.004(2) -0.011(3)
C00Q 0.059(3) 0.079(4) 0.079(4) -0.038(3) -0.014(3) 0.001(3)
C00R 0.060(3) 0.105(4) 0.046(3) 0.004(3) -0.003(2) 0.018(3)
C00S 0.066(3) 0.112(5) 0.055(3) -0.037(3) -0.014(3) 0.007(3)

loop_
_atom_type_symbol
_atom_type_description
_atom_type_scat_dispersion_real
_atom_type_scat_dispersion_imag
_atom_type_scat_source
C C 0.0033 0.0016 'International Tables Vol C Tables 4.2.6.8 and 6.1.1.4'
H H 0.0000 0.0000 'International Tables Vol C Tables 4.2.6.8 and 6.1.1.4'
Br Br -0.2901 2.4595 'International Tables Vol C Tables 4.2.6.8 and 6.1.1.4'
N N 0.0061 0.0033 'International Tables Vol C Tables 4.2.6.8 and 6.1.1.4'
O O 0.0106 0.0060 'International Tables Vol C Tables 4.2.6.8 and 6.1.1.4'

loop_
_geom_angle_atom_site_label_1
_geom_angle_atom_site_label_2
_geom_angle_atom_site_label_3
_geom_angle
_geom_angle_site_symmetry_1
_geom_angle_site_symmetry_3
_geom_angle_publ_flag
C005 N003 C007 116.2(3) . . ?
C005 N003 C00A 116.3(3) . . ?
C00A N003 C007 127.5(3) . . ?
C006 N004 C008 114.2(3) . . ?
N003 C005 C006 120.6(3) . . ?
N003 C005 C009 128.1(3) . . ?
C009 C005 C006 111.3(3) . . ?
N004 C006 C005 124.7(3) . . ?
N004 C006 C00D 130.1(4) . . ?
C00D C006 C005 105.2(3) . . ?
C00C C007 N003 117.4(3) . . ?
C00G C007 N003 122.7(3) . . ?
C00G C007 C00C 119.8(3) . . ?
N004 C008 C00A 124.6(3) . . ?
N004 C008 C00I 116.7(4) . . ?
C00I C008 C00A 118.8(4) . . ?
C005 C009 C00B 119.2(3) . . ?
C005 C009 C00E 105.3(3) . . ?
C00B C009 C00E 135.3(3) . . ?
C008 C00A N003 118.0(3) . . ?
C00J C00A N003 122.8(3) . . ?
C00J C00A C008 119.2(3) . . ?
O002 C00B C009 127.2(4) . . ?
O002 C00B C00C 120.6(3) . . ?
C009 C00B C00C 112.1(3) . . ?
C007 C00C C00B 124.2(3) . . ?
C00H C00C C007 118.2(4) . . ?
C00H C00C C00B 117.4(3) . . ?
C006 C00D Br01 119.9(3) . . ?
C00E C00D Br01 129.6(3) . . ?
C00E C00D C006 110.3(3) . . ?
C00D C00E C009 107.9(3) . . ?
C00D C00E C00F 126.8(4) . . ?
C00F C00E C009 125.4(3) . . ?
C00K C00F C00E 119.7(4) . . ?
C00N C00F C00E 121.4(4) . . ?
C00N C00F C00K 118.8(4) . . ?
C007 C00G H00G 119.9 . . ?
C00O C00G C007 120.3(4) . . ?
C00O C00G H00G 119.9 . . ?
C00C C00H H00H 119.4 . . ?
C00M C00H C00C 121.2(4) . . ?
C00M C00H H00H 119.4 . . ?
C008 C00I H00I 119.3 . . ?
C00L C00I C008 121.3(4) . . ?
C00L C00I H00I 119.3 . . ?
C00A C00J H00J 120.3 . . ?
C00P C00J C00A 119.4(4) . . ?
C00P C00J H00J 120.3 . . ?
C00F C00K H00K 119.5 . . ?
C00Q C00K C00F 121.0(5) . . ?
C00Q C00K H00K 119.5 . . ?
C00I C00L H00L 120.4 . . ?
C00I C00L C00P 119.2(4) . . ?
C00P C00L H00L 120.4 . . ?
C00H C00M H00M 120.2 . . ?
C00H C00M C00O 119.6(4) . . ?
C00O C00M H00M 120.2 . . ?
C00F C00N H00N 120.4 . . ?
C00F C00N C00R 119.1(4) . . ?
C00R C00N H00N 120.4 . . ?
C00G C00O C00M 120.7(4) . . ?
C00G C00O H00O 119.7 . . ?
C00M C00O H00O 119.7 . . ?
C00J C00P C00L 121.6(4) . . ?
C00J C00P H00P 119.2 . . ?
C00L C00P H00P 119.2 . . ?
C00K C00Q H00Q 119.8 . . ?
C00K C00Q C00S 120.3(5) . . ?
C00S C00Q H00Q 119.8 . . ?
C00N C00R H00R 119.5 . . ?
C00S C00R C00N 121.0(5) . . ?
C00S C00R H00R 119.5 . . ?
C00Q C00S C00R 119.7(5) . . ?
C00Q C00S H00S 120.2 . . ?
C00R C00S H00S 120.2 . . ?

loop_
_geom_bond_atom_site_label_1
_geom_bond_atom_site_label_2
_geom_bond_distance
_geom_bond_site_symmetry_2
_geom_bond_publ_flag
Br01 C00D 1.878(4) . ?
O002 C00B 1.232(4) . ?
N003 C005 1.356(4) . ?
N003 C007 1.420(4) . ?
N003 C00A 1.415(4) . ?
N004 C006 1.299(4) . ?
N004 C008 1.396(5) . ?
C005 C006 1.439(5) . ?
C005 C009 1.373(5) . ?
C006 C00D 1.435(5) . ?
C007 C00C 1.410(5) . ?
C007 C00G 1.390(5) . ?
C008 C00A 1.409(5) . ?
C008 C00I 1.403(5) . ?
C009 C00B 1.424(5) . ?
C009 C00E 1.503(5) . ?
C00A C00J 1.397(5) . ?
C00B C00C 1.506(5) . ?
C00C C00H 1.394(5) . ?
C00D C00E 1.361(5) . ?
C00E C00F 1.466(5) . ?
C00F C00K 1.395(5) . ?
C00F C00N 1.390(6) . ?
C00G H00G 0.9300 . ?
C00G C00O 1.365(5) . ?
C00H H00H 0.9300 . ?
C00H C00M 1.375(6) . ?
C00I H00I 0.9300 . ?
C00I C00L 1.357(5) . ?
C00J H00J 0.9300 . ?
C00J C00P 1.374(5) . ?
C00K H00K 0.9300 . ?
C00K C00Q 1.370(6) . ?
C00L H00L 0.9300 . ?
C00L C00P 1.387(6) . ?
C00M H00M 0.9300 . ?
C00M C00O 1.387(6) . ?
C00N H00N 0.9300 . ?
C00N C00R 1.397(6) . ?
C00O H00O 0.9300 . ?
C00P H00P 0.9300 . ?
C00Q H00Q 0.9300 . ?
C00Q C00S 1.370(7) . ?
C00R H00R 0.9300 . ?
C00R C00S 1.374(7) . ?
C00S H00S 0.9300 . ?
